data_7108167
loop_
_publ_author_name
'Kosei Sugahara'
'Toshihiro Kimura'
'Keigo Kamata'
'Kazuya Yamaguchi'
'Noritaka Mizuno'

_publ_section_title
;
 A highly negatively charged Y-Keggin germanodecatungstate efficient for
 Knoevenagel condensation
;
_journal_issue 67
_journal_name_full Chem.Commun.
_journal_page_first 8422
_journal_page_last 8424
_journal_paper_doi 10.1039/c2cc33839d
_journal_volume 48
_journal_year 2012
_chemical_formula_moiety 'C16 Ge N4 O44 W10'
_chemical_formula_sum 'C16 Ge N4 O44 W10'
_chemical_formula_weight 2863.27
_space_group_IT_number 14
_symmetry_cell_setting monoclinic
_symmetry_Int_Tables_number 14
_symmetry_space_group_name_Hall '-P 2yn'
_symmetry_space_group_name_H-M 'P 1 21/n 1'
_atom_sites_solution_primary direct
_atom_sites_solution_secondary difmap
_cell_angle_alpha 90.0000
_cell_angle_beta 91.8480
_cell_angle_gamma 90.0000
_cell_formula_units_Z 4
_cell_length_a 11.62520(10)
_cell_length_b 22.3313(2)
_cell_length_c 21.6699(2)
_cell_measurement_temperature 153
_cell_volume 5622.71(9)
_computing_cell_refinement Unknown
_computing_data_collection Unknown
_computing_data_reduction Unknown
_computing_molecular_graphics 'CrystalStructure 4.0'
_computing_publication_material 'CrystalStructure 4.0 (Rigaku, 2010)'
_computing_structure_refinement 'SHELXL97 (Sheldrick, 2008)'
_computing_structure_solution 'SHELXS97 (Sheldrick, 2008)'
_diffrn_ambient_temperature 153
_diffrn_measured_fraction_theta_full 0.988
_diffrn_measured_fraction_theta_max 0.988
_diffrn_measurement_device_type 'Rigaku Saturn'
_diffrn_radiation_type 'Mo K\a'
_diffrn_radiation_wavelength 0.71069
_diffrn_reflns_limit_h_max 16
_diffrn_reflns_limit_h_min 0
_diffrn_reflns_limit_k_max 30
_diffrn_reflns_limit_k_min 0
_diffrn_reflns_limit_l_max 30
_diffrn_reflns_limit_l_min -30
_diffrn_reflns_number 15611
_diffrn_reflns_theta_full 29.60
_diffrn_reflns_theta_max 29.60
_diffrn_standards_number 0
_exptl_absorpt_coefficient_mu 21.015
_exptl_absorpt_correction_type none
_exptl_crystal_colour colorless
_exptl_crystal_density_diffrn 3.382
_exptl_crystal_density_method 'not measured'
_exptl_crystal_description prism
_exptl_crystal_F_000 4992.00
_exptl_crystal_size_max 0.100
_exptl_crystal_size_mid 0.100
_exptl_crystal_size_min 0.100
_refine_diff_density_max 2.690
_refine_diff_density_min -5.040
_refine_ls_extinction_method none
_refine_ls_goodness_of_fit_ref 1.539
_refine_ls_number_parameters 676
_refine_ls_number_reflns 15611
_refine_ls_number_restraints 0
_refine_ls_R_factor_gt 0.0493
_refine_ls_shift/su_max 0.001
_refine_ls_structure_factor_coef Fsqd
_refine_ls_weighting_details 'w = 1/[\s^2^(Fo^2^)+(0.1000P)^2^+0.0000P] where P=(Fo^2^+2Fc^2^)/3'
_refine_ls_weighting_scheme calc
_refine_ls_wR_factor_ref 0.1829
_reflns_number_gt 14389
_reflns_number_total 15611
_reflns_threshold_expression F^2^>2.0\s(F^2^)
_cod_data_source_file c2cc33839d.txt
_cod_data_source_block Template
_cod_database_code 7108167

loop_
_symmetry_equiv_pos_site_id
_symmetry_equiv_pos_as_xyz
1 +X,+Y,+Z
2 1/2-X,1/2+Y,1/2-Z
3 -X,-Y,-Z
4 1/2+X,1/2-Y,1/2+Z

loop_
_atom_site_label
_atom_site_type_symbol
_atom_site_fract_x
_atom_site_fract_y
_atom_site_fract_z
_atom_site_U_iso_or_equiv
_atom_site_adp_type
_atom_site_occupancy
_atom_site_symmetry_multiplicity
_atom_site_calc_flag
W1 W 0.48150(3) 0.306420(19) 0.118649(19) 0.03067(11) Uani 1.0 4 d
W2 W 0.63500(3) 0.430659(19) 0.127307(18) 0.02943(11) Uani 1.0 4 d
W3 W 0.73840(3) 0.390641(17) 0.387071(18) 0.02569(10) Uani 1.0 4 d
W4 W 0.66201(3) 0.249561(16) 0.36588(2) 0.02773(10) Uani 1.0 4 d
W5 W 0.25287(3) 0.339409(18) 0.226616(19) 0.02838(10) Uani 1.0 4 d
W6 W 0.39464(3) 0.489928(17) 0.224054(18) 0.02598(10) Uani 1.0 4 d
W7 W 0.45980(3) 0.467991(16) 0.376194(17) 0.02484(10) Uani 1.0 4 d
W8 W 0.35734(3) 0.308930(17) 0.370721(18) 0.02617(10) Uani 1.0 4 d
W9 W 0.41705(3) 0.220184(17) 0.25502(2) 0.02970(11) Uani 1.0 4 d
W10 W 0.65879(3) 0.509540(16) 0.278886(18) 0.02683(10) Uani 1.0 4 d
Ge1 Ge 0.55520(8) 0.36096(4) 0.26375(4) 0.02174(18) Uani 1.0 4 d
O1 O 0.6468(6) 0.2641(4) 0.1065(4) 0.0355(16) Uani 1.0 4 d
O2 O 0.4278(8) 0.2681(4) 0.0566(4) 0.0434(19) Uani 1.0 4 d
O3 O 0.7689(7) 0.3992(4) 0.1179(4) 0.0409(18) Uani 1.0 4 d
O4 O 0.6323(7) 0.4877(4) 0.0731(4) 0.0374(17) Uani 1.0 4 d
O5 O 0.8872(6) 0.3596(3) 0.3401(4) 0.0327(15) Uani 1.0 4 d
O6 O 0.8285(7) 0.4207(4) 0.4441(4) 0.0358(16) Uani 1.0 4 d
O7 O 0.7852(7) 0.2279(4) 0.3283(4) 0.0362(17) Uani 1.0 4 d
O8 O 0.6480(8) 0.1947(4) 0.4210(4) 0.0409(18) Uani 1.0 4 d
O9 O 0.1155(7) 0.3450(4) 0.1930(4) 0.0413(19) Uani 1.0 4 d
O10 O 0.2967(7) 0.5406(4) 0.1948(4) 0.0342(16) Uani 1.0 4 d
O11 O 0.4108(7) 0.5003(4) 0.4414(4) 0.0382(17) Uani 1.0 4 d
O12 O 0.2744(7) 0.2978(4) 0.4346(4) 0.0361(17) Uani 1.0 4 d
O13 O 0.3901(8) 0.1446(4) 0.2407(5) 0.046(2) Uani 1.0 4 d
O14 O 0.7489(7) 0.5700(4) 0.2789(4) 0.0393(18) Uani 1.0 4 d
O15 O 0.5887(6) 0.3571(3) 0.1873(3) 0.0260(13) Uani 1.0 4 d
O16 O 0.6623(5) 0.3348(3) 0.3132(3) 0.0232(13) Uani 1.0 4 d
O17 O 0.4272(6) 0.3208(3) 0.2749(3) 0.0255(13) Uani 1.0 4 d
O18 O 0.5222(5) 0.4353(3) 0.2833(3) 0.0221(12) Uani 1.0 4 d
O19 O 0.5421(7) 0.3745(4) 0.0780(3) 0.0376(17) Uani 1.0 4 d
O20 O 0.3519(6) 0.3382(4) 0.1522(4) 0.0330(16) Uani 1.0 4 d
O21 O 0.4853(7) 0.2431(4) 0.1806(4) 0.0333(16) Uani 1.0 4 d
O22 O 0.4674(6) 0.4607(4) 0.1576(4) 0.0324(15) Uani 1.0 4 d
O23 O 0.6841(6) 0.4721(3) 0.2017(3) 0.0284(14) Uani 1.0 4 d
O24 O 0.7280(6) 0.3115(3) 0.4180(4) 0.0307(15) Uani 1.0 4 d
O25 O 0.5969(6) 0.4183(3) 0.4078(3) 0.0243(13) Uani 1.0 4 d
O26 O 0.7464(6) 0.4520(4) 0.3241(4) 0.0321(15) Uani 1.0 4 d
O27 O 0.5002(6) 0.2908(4) 0.3951(4) 0.0298(14) Uani 1.0 4 d
O28 O 0.5585(6) 0.2191(3) 0.3008(4) 0.0295(14) Uani 1.0 4 d
O29 O 0.2964(6) 0.4196(3) 0.2313(3) 0.0281(14) Uani 1.0 4 d
O30 O 0.2232(6) 0.3327(3) 0.3098(4) 0.0299(15) Uani 1.0 4 d
O31 O 0.2742(6) 0.2561(3) 0.2196(4) 0.0317(15) Uani 1.0 4 d
O32 O 0.3612(6) 0.5020(3) 0.3172(4) 0.0292(14) Uani 1.0 4 d
O33 O 0.5191(6) 0.5439(3) 0.2432(3) 0.0305(15) Uani 1.0 4 d
O34 O 0.3816(6) 0.3938(3) 0.3782(3) 0.0268(13) Uani 1.0 4 d
O35 O 0.5789(6) 0.5233(3) 0.3565(4) 0.0282(14) Uani 1.0 4 d
O36 O 0.3368(6) 0.2321(3) 0.3294(4) 0.0326(15) Uani 1.0 4 d
O37 O -0.1363(7) 0.4629(4) 0.6743(5) 0.047(2) Uani 1.0 4 d
O38 O 0.3824(7) 0.1649(5) 0.7174(5) 0.053(3) Uani 1.0 4 d
O39 O 0.8125(8) 0.2736(5) 1.0345(5) 0.056(3) Uani 1.0 4 d
O40 O -0.0717(7) 0.5785(4) 0.6513(5) 0.049(3) Uani 1.0 4 d
O41 O 0.2795(11) 0.2847(8) 0.6985(6) 0.087(5) Uani 1.0 4 d
O42 O 0.6892(11) 0.5320(8) 0.9566(6) 0.088(5) Uani 1.0 4 d
O43 O 0.9255(13) 0.3792(6) 1.0256(6) 0.085(4) Uani 1.0 4 d
O44 O 1.1586(12) 0.3717(7) 1.0299(6) 0.085(4) Uani 1.0 4 d
N1 N 0.6154(8) 0.3234(4) 0.5851(5) 0.0329(18) Uani 1.0 4 d
N2 N 0.5420(8) 0.3331(4) 0.8879(5) 0.0332(19) Uani 1.0 4 d
N3 N 0.1326(9) 0.4052(5) 0.5404(6) 0.043(3) Uani 1.0 4 d
N4 N 1.0111(9) 0.4629(5) 0.8708(5) 0.038(2) Uani 1.0 4 d
C1 C 0.7255(13) 0.3535(8) 0.5808(9) 0.064(5) Uani 1.0 4 d
C2 C 0.5740(14) 0.3321(8) 0.6490(7) 0.062(5) Uani 1.0 4 d
C3 C 0.6315(12) 0.2591(6) 0.5726(8) 0.052(4) Uani 1.0 4 d
C4 C 0.5322(14) 0.3513(7) 0.5396(7) 0.056(4) Uani 1.0 4 d
C5 C 0.6513(12) 0.3553(7) 0.9175(7) 0.052(4) Uani 1.0 4 d
C6 C 0.5207(12) 0.2713(6) 0.9173(6) 0.046(3) Uani 1.0 4 d
C7 C 0.5527(11) 0.3258(6) 0.8216(6) 0.042(3) Uani 1.0 4 d
C8 C 0.4467(11) 0.3735(6) 0.9012(7) 0.043(3) Uani 1.0 4 d
C9 C 0.2393(17) 0.3845(11) 0.5678(15) 0.142(14) Uani 1.0 4 d
C10 C 0.0620(11) 0.3577(7) 0.5172(7) 0.052(4) Uani 1.0 4 d
C11 C 0.0690(15) 0.4401(7) 0.5889(8) 0.063(4) Uani 1.0 4 d
C12 C 0.179(3) 0.4389(9) 0.4932(10) 0.139(14) Uani 1.0 4 d
C13 C 0.9311(14) 0.4162(10) 0.8833(8) 0.074(6) Uani 1.0 4 d
C14 C 1.105(2) 0.4343(13) 0.8371(16) 0.150(15) Uani 1.0 4 d
C15 C 1.0789(18) 0.4751(13) 0.9243(12) 0.109(9) Uani 1.0 4 d
C16 C 0.953(3) 0.5155(10) 0.847(3) 0.21(3) Uani 1.0 4 d

loop_
_atom_site_aniso_label
_atom_site_aniso_U_11
_atom_site_aniso_U_22
_atom_site_aniso_U_33
_atom_site_aniso_U_12
_atom_site_aniso_U_13
_atom_site_aniso_U_23
W1 0.0257(2) 0.0367(3) 0.0297(2) -0.00043(14) 0.00186(15) -0.00925(15)
W2 0.0248(2) 0.0345(3) 0.0292(2) 0.00111(14) 0.00339(15) 0.00147(15)
W3 0.02214(18) 0.02362(18) 0.0309(2) -0.00061(12) -0.00516(14) 0.00079(13)
W4 0.02461(19) 0.02143(19) 0.0371(3) 0.00107(13) -0.00033(15) 0.00275(14)
W5 0.01786(18) 0.0333(2) 0.0339(2) -0.00126(13) -0.00080(14) -0.00613(15)
W6 0.02306(18) 0.0269(2) 0.02781(19) 0.00454(13) -0.00162(14) 0.00098(13)
W7 0.02530(19) 0.02216(18) 0.02692(19) 0.00216(12) -0.00134(14) -0.00258(13)
W8 0.02099(18) 0.02528(19) 0.0324(2) -0.00181(12) 0.00394(14) -0.00105(13)
W9 0.0249(2) 0.02400(19) 0.0402(3) -0.00378(13) 0.00171(15) -0.00713(15)
W10 0.02507(19) 0.02228(19) 0.0329(2) -0.00259(13) -0.00325(15) 0.00223(13)
Ge1 0.0170(4) 0.0218(5) 0.0265(5) -0.0003(3) 0.0004(4) -0.0023(4)
O1 0.021(4) 0.043(5) 0.042(5) 0.003(3) -0.001(3) -0.009(4)
O2 0.040(5) 0.054(5) 0.036(5) -0.002(4) 0.006(4) -0.013(4)
O3 0.035(4) 0.045(5) 0.042(5) 0.003(4) -0.005(4) 0.000(4)
O4 0.040(5) 0.040(5) 0.033(4) 0.004(4) 0.010(4) -0.006(3)
O5 0.024(4) 0.026(4) 0.048(5) -0.009(3) -0.004(3) 0.002(3)
O6 0.033(4) 0.032(4) 0.042(4) 0.002(3) -0.008(3) -0.006(4)
O7 0.031(4) 0.033(4) 0.045(5) 0.009(3) 0.002(4) 0.005(4)
O8 0.039(5) 0.038(5) 0.046(5) 0.005(4) 0.002(4) 0.002(4)
O9 0.022(4) 0.054(5) 0.048(5) -0.004(4) -0.003(3) -0.008(4)
O10 0.031(4) 0.036(4) 0.036(4) 0.009(3) -0.002(3) -0.003(3)
O11 0.039(5) 0.037(4) 0.039(4) 0.000(4) -0.005(4) -0.008(4)
O12 0.036(4) 0.032(4) 0.040(5) -0.005(3) 0.011(4) 0.001(3)
O13 0.041(5) 0.026(4) 0.071(6) -0.010(4) 0.005(4) -0.013(4)
O14 0.034(4) 0.036(4) 0.047(5) -0.009(3) -0.004(4) 0.009(4)
O15 0.019(3) 0.032(4) 0.027(3) -0.001(3) 0.002(3) -0.001(3)
O16 0.016(3) 0.026(3) 0.027(4) 0.003(3) -0.003(3) 0.001(3)
O17 0.018(3) 0.028(4) 0.031(4) -0.002(3) -0.001(3) -0.011(3)
O18 0.017(3) 0.018(3) 0.031(4) 0.003(2) -0.001(3) -0.005(3)
O19 0.039(4) 0.054(5) 0.020(4) 0.006(4) 0.003(3) -0.013(4)
O20 0.024(4) 0.037(4) 0.037(4) 0.002(3) 0.002(3) -0.010(3)
O21 0.028(4) 0.036(4) 0.036(4) 0.001(3) 0.003(3) -0.009(3)
O22 0.023(4) 0.032(4) 0.041(4) 0.003(3) -0.006(3) 0.001(3)
O23 0.026(4) 0.029(4) 0.030(4) -0.004(3) 0.001(3) -0.003(3)
O24 0.031(4) 0.027(4) 0.035(4) 0.006(3) -0.004(3) 0.007(3)
O25 0.021(3) 0.025(3) 0.026(3) 0.003(3) -0.005(3) 0.002(3)
O26 0.026(4) 0.028(4) 0.042(4) -0.002(3) -0.003(3) 0.000(3)
O27 0.026(4) 0.030(4) 0.033(4) -0.001(3) -0.001(3) -0.002(3)
O28 0.020(3) 0.027(4) 0.042(4) -0.001(3) 0.001(3) -0.002(3)
O29 0.019(3) 0.036(4) 0.029(4) -0.002(3) -0.002(3) -0.008(3)
O30 0.022(3) 0.027(4) 0.042(4) -0.002(3) 0.002(3) -0.006(3)
O31 0.025(4) 0.029(4) 0.041(4) -0.005(3) -0.003(3) -0.002(3)
O32 0.028(4) 0.031(4) 0.029(4) 0.006(3) 0.001(3) -0.003(3)
O33 0.033(4) 0.030(4) 0.028(4) 0.004(3) -0.002(3) 0.011(3)
O34 0.022(3) 0.029(4) 0.029(4) 0.002(3) 0.002(3) 0.001(3)
O35 0.024(4) 0.027(4) 0.033(4) -0.005(3) 0.002(3) 0.001(3)
O36 0.026(4) 0.026(4) 0.046(5) -0.005(3) 0.003(3) 0.002(3)
O37 0.032(4) 0.046(5) 0.062(6) 0.009(4) 0.007(4) 0.002(5)
O38 0.019(4) 0.078(7) 0.060(6) 0.001(4) 0.002(4) 0.012(5)
O39 0.036(5) 0.073(7) 0.060(6) 0.003(5) 0.011(5) -0.008(5)
O40 0.026(4) 0.042(5) 0.080(7) 0.000(4) 0.005(4) -0.009(5)
O41 0.068(8) 0.147(13) 0.044(6) -0.029(8) -0.012(6) 0.035(7)
O42 0.058(7) 0.157(14) 0.049(7) 0.006(8) -0.006(6) 0.031(8)
O43 0.110(11) 0.070(8) 0.076(9) -0.011(8) 0.029(8) -0.007(7)
O44 0.082(9) 0.096(10) 0.078(9) -0.009(8) 0.031(7) -0.002(8)
N1 0.034(5) 0.028(4) 0.036(5) 0.005(4) -0.003(4) 0.001(4)
N2 0.033(5) 0.025(4) 0.041(5) 0.004(4) -0.002(4) 0.002(4)
N3 0.038(6) 0.034(5) 0.057(7) 0.005(4) 0.015(5) -0.002(5)
N4 0.036(5) 0.035(5) 0.044(6) -0.002(4) 0.006(4) -0.003(4)
C1 0.040(8) 0.076(11) 0.077(11) -0.014(7) -0.009(7) 0.018(9)
C2 0.066(10) 0.081(11) 0.039(7) 0.037(9) 0.007(7) 0.008(7)
C3 0.045(7) 0.041(7) 0.069(10) 0.013(6) -0.015(7) -0.015(6)
C4 0.061(9) 0.056(8) 0.049(8) 0.006(7) -0.021(7) -0.004(7)
C5 0.041(7) 0.059(8) 0.055(8) -0.016(6) -0.013(6) 0.002(7)
C6 0.057(8) 0.033(6) 0.050(7) 0.004(5) 0.007(6) 0.023(5)
C7 0.040(6) 0.047(7) 0.039(6) -0.007(5) 0.013(5) 0.008(5)
C8 0.038(6) 0.033(6) 0.060(8) 0.011(5) 0.009(6) -0.007(6)
C9 0.067(11) 0.114(17) 0.24(3) 0.060(12) -0.082(15) -0.14(2)
C10 0.031(6) 0.051(8) 0.074(10) 0.015(5) -0.011(6) -0.007(7)
C11 0.075(11) 0.053(8) 0.063(9) 0.010(8) 0.016(8) -0.026(7)
C12 0.30(4) 0.049(10) 0.070(13) -0.024(16) 0.09(2) -0.013(9)
C13 0.048(9) 0.117(15) 0.057(9) -0.022(9) 0.001(7) 0.032(10)
C14 0.088(17) 0.14(3) 0.22(4) -0.081(17) 0.085(19) -0.10(3)
C15 0.063(12) 0.16(3) 0.104(17) -0.048(14) -0.024(12) 0.037(16)
C16 0.13(3) 0.054(12) 0.43(6) -0.041(13) -0.17(3) 0.11(3)

loop_
_atom_type_symbol
_atom_type_description
_atom_type_scat_dispersion_real
_atom_type_scat_dispersion_imag
_atom_type_scat_source
C C 0.0033 0.0016
;
International Tables for Crystallography
(1992, Vol. C, Tables 4.2.6.8 and 6.1.1.4)
;
N N 0.0061 0.0033
;
International Tables for Crystallography
(1992, Vol. C, Tables 4.2.6.8 and 6.1.1.4)
;
O O 0.0106 0.0060
;
International Tables for Crystallography
(1992, Vol. C, Tables 4.2.6.8 and 6.1.1.4)
;
Ge Ge 0.1547 1.8001
;
International Tables for Crystallography
(1992, Vol. C, Tables 4.2.6.8 and 6.1.1.4)
;
W W -0.8490 6.8722
;
International Tables for Crystallography
(1992, Vol. C, Tables 4.2.6.8 and 6.1.1.4)
;

loop_
_geom_angle_atom_site_label_1
_geom_angle_atom_site_label_2
_geom_angle_atom_site_label_3
_geom_angle
_geom_angle_publ_flag
O1 W1 O2 89.4(4) yes
O1 W1 O15 79.8(3) yes
O1 W1 O19 87.1(4) yes
O1 W1 O20 163.6(4) yes
O1 W1 O21 76.5(3) yes
O2 W1 O15 166.7(4) yes
O2 W1 O19 99.7(4) yes
O2 W1 O20 102.9(4) yes
O2 W1 O21 100.3(4) yes
O15 W1 O19 72.2(3) yes
O15 W1 O20 89.3(3) yes
O15 W1 O21 84.8(3) yes
O19 W1 O20 101.2(4) yes
O19 W1 O21 153.8(3) yes
O20 W1 O21 90.5(4) yes
O3 W2 O4 102.5(4) yes
O3 W2 O15 90.3(4) yes
O3 W2 O19 99.1(4) yes
O3 W2 O22 168.1(4) yes
O3 W2 O23 92.9(4) yes
O4 W2 O15 164.2(4) yes
O4 W2 O19 95.9(4) yes
O4 W2 O22 88.9(4) yes
O4 W2 O23 102.2(4) yes
O15 W2 O19 72.5(3) yes
O15 W2 O22 79.1(3) yes
O15 W2 O23 86.3(3) yes
O19 W2 O22 83.0(3) yes
O19 W2 O23 155.5(3) yes
O22 W2 O23 81.0(3) yes
O5 W3 O6 89.2(4) yes
O5 W3 O16 77.5(3) yes
O5 W3 O24 85.9(3) yes
O5 W3 O25 165.9(3) yes
O5 W3 O26 80.6(3) yes
O6 W3 O16 164.4(3) yes
O6 W3 O24 98.9(4) yes
O6 W3 O25 102.9(4) yes
O6 W3 O26 100.7(4) yes
O16 W3 O24 72.5(3) yes
O16 W3 O25 91.5(3) yes
O16 W3 O26 85.2(3) yes
O24 W3 O25 99.2(3) yes
O24 W3 O26 156.0(3) yes
O25 W3 O26 89.9(3) yes
O7 W4 O8 103.0(4) yes
O7 W4 O16 89.0(3) yes
O7 W4 O24 98.9(4) yes
O7 W4 O27 166.8(4) yes
O7 W4 O28 93.6(4) yes
O8 W4 O16 165.5(4) yes
O8 W4 O24 98.5(4) yes
O8 W4 O27 89.8(4) yes
O8 W4 O28 100.6(4) yes
O16 W4 O24 71.3(3) yes
O16 W4 O27 78.8(3) yes
O16 W4 O28 86.4(3) yes
O24 W4 O27 81.9(3) yes
O24 W4 O28 154.1(3) yes
O27 W4 O28 80.9(3) yes
O9 W5 O17 173.0(4) yes
O9 W5 O20 101.9(4) yes
O9 W5 O29 101.4(4) yes
O9 W5 O30 102.5(4) yes
O9 W5 O31 99.1(4) yes
O17 W5 O20 81.0(3) yes
O17 W5 O29 85.1(3) yes
O17 W5 O30 74.3(3) yes
O17 W5 O31 75.0(3) yes
O20 W5 O29 84.0(3) yes
O20 W5 O30 155.3(3) yes
O20 W5 O31 80.9(4) yes
O29 W5 O30 94.8(3) yes
O29 W5 O31 156.6(3) yes
O30 W5 O31 91.6(4) yes
O10 W6 O18 166.7(3) yes
O10 W6 O22 105.4(4) yes
O10 W6 O29 100.2(4) yes
O10 W6 O32 97.5(4) yes
O10 W6 O33 98.8(4) yes
O18 W6 O22 86.7(3) yes
O18 W6 O29 84.0(3) yes
O18 W6 O32 70.3(3) yes
O18 W6 O33 75.1(3) yes
O22 W6 O29 93.6(3) yes
O22 W6 O32 157.0(3) yes
O22 W6 O33 91.7(3) yes
O29 W6 O32 84.1(3) yes
O29 W6 O33 158.1(3) yes
O32 W6 O33 82.7(3) yes
O11 W7 O18 173.3(3) yes
O11 W7 O25 103.3(4) yes
O11 W7 O32 100.5(4) yes
O11 W7 O34 100.3(4) yes
O11 W7 O35 100.1(4) yes
O18 W7 O25 81.7(3) yes
O18 W7 O32 74.3(3) yes
O18 W7 O34 84.6(3) yes
O18 W7 O35 75.9(3) yes
O25 W7 O32 156.0(3) yes
O25 W7 O34 83.5(3) yes
O25 W7 O35 82.1(3) yes
O32 W7 O34 95.0(3) yes
O32 W7 O35 91.0(3) yes
O34 W7 O35 157.3(3) yes
O12 W8 O17 166.9(3) yes
O12 W8 O27 105.6(4) yes
O12 W8 O30 96.8(4) yes
O12 W8 O34 99.1(4) yes
O12 W8 O36 100.3(4) yes
O17 W8 O27 86.6(3) yes
O17 W8 O30 70.9(3) yes
O17 W8 O34 84.6(3) yes
O17 W8 O36 74.0(3) yes
O27 W8 O30 157.4(3) yes
O27 W8 O34 93.8(3) yes
O27 W8 O36 92.1(3) yes
O30 W8 O34 84.6(3) yes
O30 W8 O36 81.6(3) yes
O34 W8 O36 157.4(3) yes
O13 W9 O17 172.6(4) yes
O13 W9 O21 100.8(4) yes
O13 W9 O28 103.3(4) yes
O13 W9 O31 100.3(4) yes
O13 W9 O36 101.3(4) yes
O17 W9 O21 82.8(3) yes
O17 W9 O28 82.8(3) yes
O17 W9 O31 73.3(3) yes
O17 W9 O36 74.2(3) yes
O21 W9 O28 93.9(4) yes
O21 W9 O31 86.0(4) yes
O21 W9 O36 156.0(3) yes
O28 W9 O31 156.0(3) yes
O28 W9 O36 90.0(3) yes
O31 W9 O36 81.0(3) yes
O14 W10 O18 173.5(3) yes
O14 W10 O23 103.6(4) yes
O14 W10 O26 102.5(4) yes
O14 W10 O33 101.1(4) yes
O14 W10 O35 100.5(4) yes
O18 W10 O23 81.2(3) yes
O18 W10 O26 81.4(3) yes
O18 W10 O33 74.4(3) yes
O18 W10 O35 74.4(3) yes
O23 W10 O26 93.5(3) yes
O23 W10 O33 88.5(3) yes
O23 W10 O35 155.4(3) yes
O26 W10 O33 155.1(3) yes
O26 W10 O35 85.7(3) yes
O33 W10 O35 82.4(3) yes
O15 Ge1 O16 113.7(3) yes
O15 Ge1 O17 109.0(3) yes
O15 Ge1 O18 109.7(3) yes
O16 Ge1 O17 109.8(3) yes
O16 Ge1 O18 109.3(3) yes
O17 Ge1 O18 104.8(3) yes
W1 O15 W2 97.4(3) yes
W1 O15 Ge1 122.2(4) yes
W2 O15 Ge1 127.5(4) yes
W3 O16 W4 96.9(3) yes
W3 O16 Ge1 121.9(4) yes
W4 O16 Ge1 126.8(4) yes
W5 O17 W8 95.8(3) yes
W5 O17 W9 93.0(3) yes
W5 O17 Ge1 125.7(4) yes
W8 O17 W9 92.3(3) yes
W8 O17 Ge1 120.9(4) yes
W9 O17 Ge1 120.9(4) yes
W6 O18 W7 96.1(3) yes
W6 O18 W10 91.6(3) yes
W6 O18 Ge1 120.8(4) yes
W7 O18 W10 92.6(3) yes
W7 O18 Ge1 126.3(4) yes
W10 O18 Ge1 120.9(3) yes
W1 O19 W2 117.8(4) yes
W1 O20 W5 145.1(5) yes
W1 O21 W9 141.5(5) yes
W2 O22 W6 142.4(4) yes
W2 O23 W10 153.7(4) yes
W3 O24 W4 119.4(4) yes
W3 O25 W7 143.2(4) yes
W3 O26 W10 143.8(4) yes
W4 O27 W8 144.0(4) yes
W4 O28 W9 151.8(4) yes
W5 O29 W6 158.1(4) yes
W5 O30 W8 118.7(4) yes
W5 O31 W9 118.7(4) yes
W6 O32 W7 119.0(4) yes
W6 O33 W10 117.0(4) yes
W7 O34 W8 158.6(4) yes
W7 O35 W10 117.0(4) yes
W8 O36 W9 117.1(4) yes
C1 N1 C2 108.0(11) yes
C1 N1 C3 108.8(11) yes
C1 N1 C4 108.5(11) yes
C2 N1 C3 110.1(11) yes
C2 N1 C4 109.6(11) yes
C3 N1 C4 111.6(10) yes
C5 N2 C6 105.4(10) yes
C5 N2 C7 111.3(10) yes
C5 N2 C8 110.5(10) yes
C6 N2 C7 109.2(9) yes
C6 N2 C8 109.7(9) yes
C7 N2 C8 110.6(10) yes
C9 N3 C10 112.8(13) yes
C9 N3 C11 108.3(15) yes
C9 N3 C12 97.2(19) yes
C10 N3 C11 109.8(11) yes
C10 N3 C12 112.2(14) yes
C11 N3 C12 116.1(13) yes
C13 N4 C14 106.0(15) yes
C13 N4 C15 109.6(14) yes
C13 N4 C16 111.4(15) yes
C14 N4 C15 95.0(16) yes
C14 N4 C16 121(3) yes
C15 N4 C16 112(2) yes

loop_
_geom_bond_atom_site_label_1
_geom_bond_atom_site_label_2
_geom_bond_distance
_geom_bond_publ_flag
W1 O1 2.166(8) yes
W1 O2 1.696(9) yes
W1 O15 2.220(7) yes
W1 O19 1.904(8) yes
W1 O20 1.837(8) yes
W1 O21 1.951(8) yes
W2 O3 1.726(8) yes
W2 O4 1.733(8) yes
W2 O15 2.173(7) yes
W2 O19 1.951(8) yes
W2 O22 2.181(7) yes
W2 O23 1.930(7) yes
W3 O5 2.151(8) yes
W3 O6 1.729(8) yes
W3 O16 2.193(7) yes
W3 O24 1.896(7) yes
W3 O25 1.827(7) yes
W3 O26 1.938(8) yes
W4 O7 1.738(8) yes
W4 O8 1.723(9) yes
W4 O16 2.219(7) yes
W4 O24 1.928(7) yes
W4 O27 2.206(7) yes
W4 O28 1.947(7) yes
W5 O9 1.738(8) yes
W5 O17 2.289(7) yes
W5 O20 2.012(8) yes
W5 O29 1.862(7) yes
W5 O30 1.852(8) yes
W5 O31 1.884(7) yes
W6 O10 1.712(8) yes
W6 O18 2.283(6) yes
W6 O22 1.815(8) yes
W6 O29 1.952(7) yes
W6 O32 2.085(7) yes
W6 O33 1.918(7) yes
W7 O11 1.700(9) yes
W7 O18 2.282(7) yes
W7 O25 2.042(7) yes
W7 O32 1.853(7) yes
W7 O34 1.891(7) yes
W7 O35 1.913(7) yes
W8 O12 1.730(8) yes
W8 O17 2.269(7) yes
W8 O27 1.773(7) yes
W8 O30 2.079(7) yes
W8 O34 1.922(7) yes
W8 O36 1.947(8) yes
W9 O13 1.743(8) yes
W9 O17 2.289(7) yes
W9 O21 1.890(8) yes
W9 O28 1.892(7) yes
W9 O31 1.977(7) yes
W9 O36 1.906(8) yes
W10 O14 1.708(8) yes
W10 O18 2.300(6) yes
W10 O23 1.900(7) yes
W10 O26 1.893(8) yes
W10 O33 1.935(7) yes
W10 O35 1.972(7) yes
Ge1 O15 1.717(7) yes
Ge1 O16 1.718(7) yes
Ge1 O17 1.761(7) yes
Ge1 O18 1.759(6) yes
N1 C1 1.451(18) yes
N1 C2 1.495(18) yes
N1 C3 1.474(16) yes
N1 C4 1.495(18) yes
N2 C5 1.490(17) yes
N2 C6 1.543(15) yes
N2 C7 1.456(16) yes
N2 C8 1.465(15) yes
N3 C9 1.43(3) yes
N3 C10 1.422(17) yes
N3 C11 1.52(2) yes
N3 C12 1.40(3) yes
N4 C13 1.43(3) yes
N4 C14 1.48(3) yes
N4 C15 1.41(3) yes
N4 C16 1.44(3) yes
